data_7250287
loop_
_publ_author_name
'Al Riyami, Najat A.'
'Husband, John S.'
'Al Shihhi, Amira'
'Sivakumar, Nallusamy'
'Al-Rasbi, Nawal K.'

_publ_section_title
;
 Self-assembly of Sm(iii) Schiff base complexes: crystal structure,
 luminescence and antibacterial inhibition activity
;
_journal_issue 19
_journal_name_full CrystEngComm
_journal_page_first 3061
_journal_page_last 3074
_journal_paper_doi 10.1039/D4CE00843J
_journal_volume 27
_journal_year 2025
_chemical_formula_sum 'C36 H28 Cl F12 N6 O8 Sm'
_chemical_formula_weight 1086.44
_space_group_crystal_system monoclinic
_space_group_IT_number 14
_space_group_name_Hall '-P 2ybc'
_space_group_name_H-M_alt 'P 1 21/c 1'
_atom_sites_solution_hydrogens mixed
_audit_creation_method SHELXL-2019/3
_audit_update_record
;
2024-06-18 deposited with the CCDC.	2025-04-02 downloaded from the CCDC.
;
_cell_angle_alpha 90
_cell_angle_beta 95.60(3)
_cell_angle_gamma 90
_cell_formula_units_Z 4
_cell_length_a 10.700(2)
_cell_length_b 20.300(4)
_cell_length_c 21.110(4)
_cell_measurement_reflns_used 7759
_cell_measurement_temperature 296(2)
_cell_measurement_theta_max 49.42
_cell_measurement_theta_min 4
_cell_volume 4563.4(15)
_computing_structure_refinement 'SHELXL-2019/2 (Sheldrick, 2019)'
_diffrn_ambient_temperature 296(2)
_diffrn_detector_area_resol_mean 6.67
_diffrn_measured_fraction_theta_full 0.998
_diffrn_measured_fraction_theta_max 0.998
_diffrn_measurement_device_type 'STOE IPDS II'
_diffrn_measurement_method ipds
_diffrn_radiation_type MoK\a
_diffrn_radiation_wavelength 0.71073
_diffrn_reflns_av_R_equivalents 0.1694
_diffrn_reflns_av_unetI/netI 0.1531
_diffrn_reflns_Laue_measured_fraction_full 0.998
_diffrn_reflns_Laue_measured_fraction_max 0.998
_diffrn_reflns_limit_h_max 12
_diffrn_reflns_limit_h_min -12
_diffrn_reflns_limit_k_max 24
_diffrn_reflns_limit_k_min -24
_diffrn_reflns_limit_l_max 25
_diffrn_reflns_limit_l_min -25
_diffrn_reflns_number 30671
_diffrn_reflns_point_group_measured_fraction_full 0.998
_diffrn_reflns_point_group_measured_fraction_max 0.998
_diffrn_reflns_theta_full 25.025
_diffrn_reflns_theta_max 25.025
_diffrn_reflns_theta_min 2.160
_diffrn_source X-ray
_exptl_absorpt_coefficient_mu 1.447
_exptl_absorpt_correction_T_max 0.8
_exptl_absorpt_correction_T_min 0.7
_exptl_absorpt_correction_type multi-scan
_exptl_crystal_colour colorless
_exptl_crystal_density_diffrn 1.581
_exptl_crystal_density_method 'not measured'
_exptl_crystal_description block
_exptl_crystal_F_000 2148
_exptl_crystal_size_max 0.200
_exptl_crystal_size_mid 0.100
_exptl_crystal_size_min 0.100
_refine_diff_density_max 0.801
_refine_diff_density_min -0.619
_refine_diff_density_rms 0.133
_refine_ls_extinction_coef 0.0027(4)
_refine_ls_extinction_expression Fc^*^=kFc[1+0.001xFc^2^\l^3^/sin(2\q)]^-1/4^
_refine_ls_extinction_method 'SHELXL-2019/2 (Sheldrick 2019)'
_refine_ls_goodness_of_fit_ref 0.951
_refine_ls_hydrogen_treatment mixed
_refine_ls_matrix_type full
_refine_ls_number_parameters 534
_refine_ls_number_reflns 8038
_refine_ls_number_restraints 269
_refine_ls_restrained_S_all 0.946
_refine_ls_R_factor_all 0.1720
_refine_ls_R_factor_gt 0.0737
_refine_ls_shift/su_max 0.001
_refine_ls_shift/su_mean 0.000
_refine_ls_structure_factor_coef Fsqd
_refine_ls_weighting_details 'w=1/[\s^2^(Fo^2^)+(0.1166P)^2^] where P=(Fo^2^+2Fc^2^)/3'
_refine_ls_weighting_scheme calc
_refine_ls_wR_factor_gt 0.1749
_refine_ls_wR_factor_ref 0.2192
_reflns_Friedel_coverage 0.000
_reflns_number_gt 3897
_reflns_number_total 8038
_reflns_threshold_expression 'I > 2\s(I)'
_cod_data_source_file d4ce00843j2.cif
_cod_data_source_block shelx
_cod_depositor_comments 'Adding full bibliography for 7250287--7250288.cif.'
_cod_original_cell_volume 4563.4(16)
_cod_original_sg_symbol_H-M 'P 21/c'
_cod_database_code 7250287
_shelx_shelxl_version_number 2019/3
_shelx_space_group_comment
;
The symmetry employed for this shelxl refinement is uniquely defined
by the following loop, which should always be used as a source of
symmetry information in preference to the above space-group names.
They are only intended as comments.
;
_shelx_estimated_absorpt_t_min 0.761
_shelx_estimated_absorpt_t_max 0.869

loop_
_space_group_symop_operation_xyz
'x, y, z'
'-x, y+1/2, -z+1/2'
'-x, -y, -z'
'x, -y-1/2, z-1/2'

loop_
_atom_site_label
_atom_site_type_symbol
_atom_site_fract_x
_atom_site_fract_y
_atom_site_fract_z
_atom_site_U_iso_or_equiv
_atom_site_adp_type
_atom_site_occupancy
_atom_site_site_symmetry_order
_atom_site_calc_flag
_atom_site_refinement_flags_posn
_atom_site_refinement_flags_adp
_atom_site_refinement_flags_occupancy
_atom_site_disorder_assembly
_atom_site_disorder_group
Sm1 Sm 0.57666(5) 0.79107(3) 0.74019(3) 0.0531(3) Uani 1 1 d . . . . .
O1 O 0.3824(7) 0.7251(4) 0.7234(4) 0.065(2) Uani 1 1 d . . . . .
O2 O 0.7842(7) 0.7991(4) 0.8031(4) 0.066(2) Uani 1 1 d . . . . .
O3 O 0.5306(8) 0.7495(5) 0.8431(4) 0.069(2) Uani 1 1 d . . . . .
O4 O 0.6614(8) 0.6812(5) 0.7574(4) 0.075(2) Uani 1 1 d . . . . .
O5 O 0.6573(8) 0.8984(5) 0.7133(4) 0.075(2) Uani 1 1 d . . . . .
O6 O 0.4533(7) 0.8369(5) 0.6475(4) 0.074(2) Uani 1 1 d . . . . .
Cl1 Cl 0.7185(3) 0.95219(16) 1.00260(14) 0.0649(8) Uani 1 1 d . . . . .
N1 N 0.7548(8) 0.7768(5) 0.6579(4) 0.057(3) Uani 1 1 d . . . . .
N2 N 0.5455(8) 0.7081(5) 0.6435(4) 0.055(2) Uani 1 1 d . . . . .
N3 N 0.4368(8) 0.6715(5) 0.6378(4) 0.063(3) Uani 1 1 d . . . . .
H3 H 0.422372 0.641502 0.609233 0.075 Uiso 1 1 calc R U . . .
N4 N 0.3815(8) 0.8635(5) 0.7766(4) 0.054(2) Uani 1 1 d . . . . .
N5 N 0.5250(11) 0.9048(6) 0.8589(6) 0.093(4) Uani 1 1 d . . . . .
H5 H 0.541284 0.928401 0.892571 0.112 Uiso 1 1 calc R U . . .
N6 N 0.6121(8) 0.8721(5) 0.8375(4) 0.054(2) Uani 1 1 d . . . . .
F1 F 0.5659(14) 0.6658(9) 0.9814(6) 0.238(9) Uani 1 1 d D . . . .
F2 F 0.3975(15) 0.6956(12) 0.9359(8) 0.283(14) Uani 1 1 d D . . . .
F3 F 0.521(3) 0.7603(10) 0.9635(6) 0.265(12) Uani 1 1 d D . . . .
F4 F 0.8116(17) 0.5720(6) 0.7711(14) 0.348(17) Uani 1 1 d D . . . .
F5 F 0.661(3) 0.5633(16) 0.7171(14) 0.384(15) Uiso 1 1 d D . . . .
F6 F 0.682(2) 0.5273(6) 0.8101(13) 0.404(19) Uani 1 1 d D . . . .
F7 F 0.691(3) 1.0308(10) 0.7314(12) 0.333(14) Uani 1 1 d D . . . .
F8 F 0.8270(16) 0.9861(8) 0.6888(12) 0.269(11) Uani 1 1 d D . . . .
F9 F 0.691(2) 1.0432(10) 0.6344(9) 0.285(11) Uani 1 1 d D . . . .
F10 F 0.2907(10) 0.8411(8) 0.5468(5) 0.154(5) Uani 1 1 d . . . . .
F11 F 0.2375(11) 0.9153(7) 0.6008(5) 0.179(6) Uani 1 1 d . . . . .
F12 F 0.3473(12) 0.9350(8) 0.5254(6) 0.187(6) Uani 1 1 d . . . . .
C1 C 0.8618(12) 0.8114(7) 0.6627(7) 0.082(4) Uani 1 1 d . U . . .
H1 H 0.874759 0.840984 0.696275 0.098 Uiso 1 1 calc R U . . .
C2 C 0.9527(12) 0.8067(8) 0.6225(7) 0.092(4) Uani 1 1 d . U . . .
H2 H 1.020936 0.835243 0.625894 0.110 Uiso 1 1 calc R U . . .
C3 C 0.9418(13) 0.7606(9) 0.5785(7) 0.101(5) Uani 1 1 d . U . . .
H3A H 1.006262 0.752976 0.552871 0.121 Uiso 1 1 calc R U . . .
C4 C 0.8305(12) 0.7231(8) 0.5709(7) 0.090(4) Uani 1 1 d . U . . .
H4 H 0.816817 0.692632 0.538072 0.108 Uiso 1 1 calc R U . . .
C5 C 0.7446(10) 0.7326(6) 0.6126(5) 0.057(3) Uani 1 1 d . U . . .
C6 C 0.6277(11) 0.6940(6) 0.6076(5) 0.061(3) Uani 1 1 d . U . . .
H6 H 0.615261 0.659947 0.578202 0.073 Uiso 1 1 calc R U . . .
C7 C 0.3558(10) 0.6858(6) 0.6797(6) 0.059(3) Uani 1 1 d . U . . .
C8 C 0.2305(6) 0.6531(4) 0.6727(4) 0.065(3) Uani 1 1 d DG U . . .
C9 C 0.1998(8) 0.6032(5) 0.6288(4) 0.096(5) Uani 1 1 d G U . . .
H9 H 0.259623 0.587807 0.603262 0.115 Uiso 1 1 calc R U . . .
C10 C 0.0798(9) 0.5762(5) 0.6231(4) 0.107(5) Uani 1 1 d DG U . . .
H10 H 0.059319 0.542861 0.593773 0.129 Uiso 1 1 calc R U . . .
C11 C -0.0095(7) 0.5992(5) 0.6613(5) 0.105(5) Uani 1 1 d DG U . . .
H11 H -0.089840 0.581201 0.657509 0.126 Uiso 1 1 calc R U . . .
C12 C 0.0211(7) 0.6491(5) 0.7052(5) 0.113(5) Uani 1 1 d DG U . . .
H12 H -0.038696 0.664487 0.730735 0.136 Uiso 1 1 calc R U . . .
C13 C 0.1411(8) 0.6760(4) 0.7109(4) 0.095(4) Uani 1 1 d DG U . . .
H13 H 0.161608 0.709434 0.740225 0.113 Uiso 1 1 calc R U . . .
C14 C 0.2680(10) 0.8591(6) 0.7466(6) 0.067(3) Uani 1 1 d . U . . .
H14 H 0.254810 0.831980 0.711082 0.080 Uiso 1 1 calc R U . . .
C15 C 0.1676(11) 0.8942(7) 0.7667(7) 0.081(4) Uani 1 1 d . U . . .
H15 H 0.089092 0.890366 0.743837 0.098 Uiso 1 1 calc R U . . .
C16 C 0.1804(11) 0.9330(7) 0.8174(6) 0.073(3) Uani 1 1 d . U . . .
H16 H 0.113173 0.955860 0.831552 0.087 Uiso 1 1 calc R U . . .
C17 C 0.2988(10) 0.9370(6) 0.8473(6) 0.064(3) Uani 1 1 d . U . . .
H17 H 0.312852 0.964001 0.882932 0.076 Uiso 1 1 calc R U . . .
C18 C 0.3966(10) 0.9034(6) 0.8273(5) 0.057(3) Uani 1 1 d . U . . .
C19 C 0.7269(8) 0.8732(5) 0.8702(4) 0.038(2) Uani 1 1 d . U . . .
H19 H 0.744662 0.900657 0.905150 0.046 Uiso 1 1 calc R U . . .
C20 C 0.8113(10) 0.8342(7) 0.8508(5) 0.059(3) Uani 1 1 d . U . . .
C21 C 0.9370(5) 0.8299(4) 0.8849(4) 0.058(3) Uani 1 1 d G U . . .
C22 C 0.9818(6) 0.8770(4) 0.9292(4) 0.071(3) Uani 1 1 d G U . . .
H22 H 0.931387 0.912550 0.938036 0.085 Uiso 1 1 calc R U . . .
C23 C 1.1019(7) 0.8711(4) 0.9603(4) 0.088(4) Uani 1 1 d G U . . .
H23 H 1.131853 0.902637 0.989914 0.105 Uiso 1 1 calc R U . . .
C24 C 1.1772(6) 0.8180(5) 0.9471(4) 0.103(5) Uani 1 1 d G U . . .
H24 H 1.257574 0.814052 0.967860 0.124 Uiso 1 1 calc R U . . .
C25 C 1.1324(8) 0.7709(4) 0.9028(5) 0.118(6) Uani 1 1 d G U . . .
H25 H 1.182829 0.735379 0.893929 0.141 Uiso 1 1 calc R U . . .
C26 C 1.0123(8) 0.7768(4) 0.8717(4) 0.095(5) Uani 1 1 d G U . . .
H26 H 0.982362 0.745291 0.842050 0.113 Uiso 1 1 calc R U . . .
C27 C 0.5164(18) 0.7025(10) 0.9386(7) 0.128(7) Uani 1 1 d D U . . .
C28 C 0.5560(12) 0.7022(8) 0.8750(7) 0.078(4) Uani 1 1 d D U . . .
C29 C 0.6166(16) 0.6468(8) 0.8594(8) 0.111(5) Uani 1 1 d . U . . .
H29 H 0.631630 0.613494 0.889338 0.134 Uiso 1 1 calc R U . . .
C30 C 0.6568(15) 0.6392(8) 0.7989(9) 0.099(5) Uani 1 1 d D U . . .
C31 C 0.702(2) 0.5710(10) 0.7750(12) 0.213(12) Uiso 1 1 d D U . . .
C32 C 0.3311(18) 0.8943(13) 0.5699(9) 0.114(6) Uani 1 1 d . U . . .
C33 C 0.4506(15) 0.8903(9) 0.6179(6) 0.083(4) Uani 1 1 d . U . . .
C34 C 0.5279(16) 0.9396(9) 0.6229(8) 0.102(5) Uani 1 1 d . U . . .
H34 H 0.518800 0.974532 0.594289 0.122 Uiso 1 1 calc R U . . .
C35 C 0.6268(16) 0.9391(7) 0.6728(9) 0.094(4) Uani 1 1 d D U . . .
C36 C 0.712(2) 1.0024(11) 0.6797(11) 0.161(9) Uiso 1 1 d D U . . .
O1W O 0.4394(8) 0.5754(5) 0.5397(5) 0.093(3) Uiso 1 1 d D . . . .
H1W H 0.446528 0.604117 0.512088 0.111 Uiso 1 1 d DG U . . .
H2W H 0.492369 0.561772 0.568285 0.111 Uiso 1 1 d DG U . . .
O2W O -0.024(3) 0.9293(17) 0.4625(16) 0.47(2) Uiso 1 1 d DG . . . .
H3W H -0.096(5) 0.919(3) 0.480(5) 0.561 Uiso 1 1 d DR U . . .
H4W H -0.006(8) 0.918(3) 0.4294(18) 0.561 Uiso 1 1 d DR U . . .

loop_
_atom_site_aniso_label
_atom_site_aniso_U_11
_atom_site_aniso_U_22
_atom_site_aniso_U_33
_atom_site_aniso_U_23
_atom_site_aniso_U_13
_atom_site_aniso_U_12
Sm1 0.0539(4) 0.0572(4) 0.0472(4) -0.0151(3) 0.0004(2) -0.0013(3)
O1 0.057(4) 0.071(6) 0.070(5) -0.025(5) 0.016(4) -0.011(4)
O2 0.059(4) 0.077(6) 0.061(5) -0.020(5) -0.005(4) 0.003(4)
O3 0.090(6) 0.067(7) 0.048(5) -0.005(5) 0.006(4) 0.006(5)
O4 0.098(6) 0.053(6) 0.077(6) -0.010(5) 0.020(5) 0.006(5)
O5 0.079(6) 0.073(7) 0.073(6) -0.005(5) 0.004(5) -0.009(5)
O6 0.069(5) 0.092(8) 0.057(5) -0.009(5) -0.004(4) 0.005(5)
Cl1 0.0653(17) 0.071(2) 0.0567(18) -0.0113(15) -0.0015(13) 0.0097(15)
N1 0.052(5) 0.065(7) 0.054(6) -0.011(5) 0.010(4) -0.015(5)
N2 0.057(5) 0.057(6) 0.052(5) -0.022(5) 0.006(4) -0.009(5)
N3 0.063(6) 0.072(7) 0.056(6) -0.026(5) 0.019(5) -0.012(5)
N4 0.051(5) 0.052(6) 0.057(6) -0.012(5) 0.002(4) 0.001(4)
N5 0.110(10) 0.078(9) 0.086(9) -0.018(7) -0.017(7) -0.014(7)
N6 0.055(5) 0.058(7) 0.050(5) -0.017(5) 0.009(4) 0.012(5)
F1 0.253(15) 0.35(2) 0.124(10) 0.119(13) 0.097(10) 0.192(16)
F2 0.183(14) 0.48(4) 0.208(17) 0.14(2) 0.136(14) 0.142(18)
F3 0.52(4) 0.208(19) 0.077(9) 0.004(10) 0.088(15) 0.09(2)
F4 0.262(18) 0.089(10) 0.75(5) 0.026(17) 0.33(3) 0.059(10)
F6 0.62(4) 0.061(8) 0.62(4) 0.086(15) 0.51(3) 0.100(14)
F7 0.45(3) 0.168(18) 0.39(3) -0.15(2) 0.09(3) -0.17(2)
F8 0.196(14) 0.137(13) 0.46(3) 0.092(17) -0.035(17) -0.089(11)
F9 0.42(3) 0.193(18) 0.237(19) 0.102(15) -0.018(18) -0.107(18)
F10 0.149(9) 0.187(13) 0.113(9) -0.028(9) -0.053(7) 0.015(9)
F11 0.139(9) 0.271(17) 0.124(9) -0.022(10) -0.012(7) 0.097(10)
F12 0.204(12) 0.222(16) 0.128(10) 0.074(10) -0.023(9) 0.013(10)
C1 0.075(8) 0.087(11) 0.088(9) -0.036(8) 0.028(7) -0.020(7)
C2 0.071(8) 0.106(12) 0.104(11) -0.025(8) 0.033(7) -0.029(7)
C3 0.077(8) 0.143(14) 0.090(10) -0.039(8) 0.046(8) -0.023(8)
C4 0.075(7) 0.118(12) 0.082(9) -0.030(8) 0.029(6) -0.018(7)
C5 0.057(6) 0.070(8) 0.043(6) -0.011(6) 0.005(5) -0.006(5)
C6 0.064(6) 0.068(9) 0.052(7) -0.025(6) 0.008(5) -0.018(6)
C7 0.060(6) 0.050(8) 0.065(8) -0.010(6) 0.001(6) -0.006(5)
C8 0.064(6) 0.062(8) 0.067(7) -0.001(6) 0.004(5) -0.007(5)
C9 0.097(8) 0.116(12) 0.077(9) -0.032(7) 0.025(7) -0.046(8)
C10 0.107(10) 0.117(13) 0.100(11) -0.017(8) 0.024(8) -0.057(9)
C11 0.084(8) 0.105(12) 0.127(13) -0.008(8) 0.021(8) -0.037(8)
C12 0.075(7) 0.114(13) 0.155(14) -0.026(9) 0.038(9) -0.031(8)
C13 0.069(7) 0.083(10) 0.134(12) -0.029(8) 0.028(7) -0.017(7)
C14 0.051(6) 0.068(9) 0.080(8) -0.021(7) -0.001(6) -0.009(5)
C15 0.042(6) 0.094(11) 0.105(10) -0.029(7) -0.004(6) 0.001(6)
C16 0.063(6) 0.079(10) 0.078(8) -0.019(6) 0.016(6) -0.003(6)
C17 0.069(6) 0.058(8) 0.065(7) -0.018(6) 0.012(5) 0.002(6)
C18 0.061(6) 0.071(9) 0.040(6) -0.013(6) 0.007(5) -0.003(5)
C19 0.031(5) 0.046(7) 0.035(5) -0.019(5) -0.007(4) -0.001(4)
C20 0.052(6) 0.082(9) 0.043(6) -0.012(6) -0.001(5) -0.003(5)
C21 0.047(5) 0.073(8) 0.054(7) 0.003(5) 0.001(4) -0.007(5)
C22 0.051(6) 0.101(9) 0.059(7) -0.018(6) 0.003(5) -0.002(6)
C23 0.049(6) 0.138(12) 0.074(8) -0.029(8) -0.003(5) -0.010(6)
C24 0.068(8) 0.139(13) 0.097(11) -0.011(9) -0.021(7) 0.015(7)
C25 0.083(8) 0.121(13) 0.140(14) -0.030(9) -0.034(9) 0.028(8)
C26 0.072(7) 0.099(11) 0.108(11) -0.032(8) -0.020(7) 0.019(6)
C27 0.142(16) 0.151(18) 0.100(12) 0.030(13) 0.055(12) 0.054(14)
C28 0.068(8) 0.089(10) 0.082(8) 0.016(8) 0.032(7) 0.015(7)
C29 0.144(12) 0.073(10) 0.130(12) 0.030(9) 0.076(10) 0.019(9)
C30 0.114(11) 0.056(9) 0.137(12) 0.001(9) 0.062(10) 0.018(8)
C32 0.109(11) 0.148(18) 0.086(12) -0.007(12) 0.006(9) 0.059(11)
C33 0.109(10) 0.090(11) 0.049(8) -0.001(8) 0.005(7) 0.026(7)
C34 0.137(12) 0.080(11) 0.089(10) 0.031(9) 0.017(8) 0.019(8)
C35 0.123(11) 0.048(9) 0.112(12) 0.003(9) 0.020(8) -0.004(8)

loop_
_atom_type_symbol
_atom_type_description
_atom_type_scat_dispersion_real
_atom_type_scat_dispersion_imag
_atom_type_scat_source
C C 0.0033 0.0016 'International Tables Vol C Tables 4.2.6.8 and 6.1.1.4'
H H 0.0000 0.0000 'International Tables Vol C Tables 4.2.6.8 and 6.1.1.4'
N N 0.0061 0.0033 'International Tables Vol C Tables 4.2.6.8 and 6.1.1.4'
O O 0.0106 0.0060 'International Tables Vol C Tables 4.2.6.8 and 6.1.1.4'
Sm Sm -0.1638 3.4418 'International Tables Vol C Tables 4.2.6.8 and 6.1.1.4'
F F 0.0171 0.0103 'International Tables Vol C Tables 4.2.6.8 and 6.1.1.4'
Cl Cl 0.1484 0.1585 'International Tables Vol C Tables 4.2.6.8 and 6.1.1.4'

loop_
_geom_angle_atom_site_label_1
_geom_angle_atom_site_label_2
_geom_angle_atom_site_label_3
_geom_angle
_geom_angle_site_symmetry_1
_geom_angle_site_symmetry_3
_geom_angle_publ_flag
O4 Sm1 O3 69.6(3) . . ?
O4 Sm1 O5 136.4(3) . . ?
O3 Sm1 O5 128.9(3) . . ?
O4 Sm1 O6 129.7(3) . . ?
O3 Sm1 O6 135.3(3) . . ?
O5 Sm1 O6 69.3(3) . . ?
O4 Sm1 O1 79.6(3) . . ?
O3 Sm1 O1 72.4(3) . . ?
O5 Sm1 O1 140.0(3) . . ?
O6 Sm1 O1 73.1(3) . . ?
O4 Sm1 O2 71.2(3) . . ?
O3 Sm1 O2 78.0(3) . . ?
O5 Sm1 O2 75.3(3) . . ?
O6 Sm1 O2 142.4(3) . . ?
O1 Sm1 O2 144.1(3) . . ?
O4 Sm1 N6 115.8(3) . . ?
O3 Sm1 N6 62.9(3) . . ?
O5 Sm1 N6 66.1(3) . . ?
O6 Sm1 N6 114.4(3) . . ?
O1 Sm1 N6 120.4(3) . . ?
O2 Sm1 N6 59.1(3) . . ?
O4 Sm1 N2 63.0(3) . . ?
O3 Sm1 N2 116.6(3) . . ?
O5 Sm1 N2 114.4(3) . . ?
O6 Sm1 N2 66.8(3) . . ?
O1 Sm1 N2 60.1(3) . . ?
O2 Sm1 N2 119.7(3) . . ?
N6 Sm1 N2 178.7(3) . . ?
O4 Sm1 N1 73.8(3) . . ?
O3 Sm1 N1 138.8(3) . . ?
O5 Sm1 N1 70.1(3) . . ?
O6 Sm1 N1 83.5(3) . . ?
O1 Sm1 N1 118.9(3) . . ?
O2 Sm1 N1 72.7(3) . . ?
N6 Sm1 N1 120.6(3) . . ?
N2 Sm1 N1 58.8(3) . . ?
O4 Sm1 N4 137.8(3) . . ?
O3 Sm1 N4 72.9(3) . . ?
O5 Sm1 N4 83.2(3) . . ?
O6 Sm1 N4 69.5(3) . . ?
O1 Sm1 N4 71.1(3) . . ?
O2 Sm1 N4 119.0(3) . . ?
N6 Sm1 N4 59.9(3) . . ?
N2 Sm1 N4 121.3(3) . . ?
N1 Sm1 N4 147.4(3) . . ?
C7 O1 Sm1 126.1(7) . . ?
C20 O2 Sm1 126.7(7) . . ?
C28 O3 Sm1 137.1(8) . . ?
C30 O4 Sm1 134.9(9) . . ?
C35 O5 Sm1 134.4(10) . . ?
C33 O6 Sm1 135.9(9) . . ?
C5 N1 C1 115.1(10) . . ?
C5 N1 Sm1 121.8(7) . . ?
C1 N1 Sm1 123.0(8) . . ?
C6 N2 N3 117.5(9) . . ?
C6 N2 Sm1 124.8(7) . . ?
N3 N2 Sm1 117.1(6) . . ?
C7 N3 N2 115.1(9) . . ?
C7 N3 H3 122.5 . . ?
N2 N3 H3 122.5 . . ?
C14 N4 C18 117.3(10) . . ?
C14 N4 Sm1 121.6(8) . . ?
C18 N4 Sm1 121.0(7) . . ?
N6 N5 C18 121.1(11) . . ?
N6 N5 H5 119.4 . . ?
C18 N5 H5 119.4 . . ?
N5 N6 C19 118.4(9) . . ?
N5 N6 Sm1 123.6(7) . . ?
C19 N6 Sm1 117.7(6) . . ?
N1 C1 C2 125.2(12) . . ?
N1 C1 H1 117.4 . . ?
C2 C1 H1 117.4 . . ?
C3 C2 C1 118.2(13) . . ?
C3 C2 H2 120.9 . . ?
C1 C2 H2 120.9 . . ?
C2 C3 C4 118.7(12) . . ?
C2 C3 H3A 120.7 . . ?
C4 C3 H3A 120.7 . . ?
C5 C4 C3 118.1(13) . . ?
C5 C4 H4 120.9 . . ?
C3 C4 H4 120.9 . . ?
N1 C5 C4 124.2(11) . . ?
N1 C5 C6 115.4(10) . . ?
C4 C5 C6 120.4(11) . . ?
N2 C6 C5 118.6(10) . . ?
N2 C6 H6 120.7 . . ?
C5 C6 H6 120.7 . . ?
O1 C7 N3 121.4(10) . . ?
O1 C7 C8 120.2(10) . . ?
N3 C7 C8 118.4(10) . . ?
C9 C8 C13 120.0 . . ?
C9 C8 C7 122.8(7) . . ?
C13 C8 C7 117.1(7) . . ?
C8 C9 C10 120.0 . . ?
C8 C9 H9 120.0 . . ?
C10 C9 H9 120.0 . . ?
C9 C10 C11 120.0 . . ?
C9 C10 H10 120.0 . . ?
C11 C10 H10 120.0 . . ?
C12 C11 C10 120.0 . . ?
C12 C11 H11 120.0 . . ?
C10 C11 H11 120.0 . . ?
C13 C12 C11 120.0 . . ?
C13 C12 H12 120.0 . . ?
C11 C12 H12 120.0 . . ?
C12 C13 C8 120.0 . . ?
C12 C13 H13 120.0 . . ?
C8 C13 H13 120.0 . . ?
N4 C14 C15 121.6(11) . . ?
N4 C14 H14 119.2 . . ?
C15 C14 H14 119.2 . . ?
C16 C15 C14 121.9(11) . . ?
C16 C15 H15 119.0 . . ?
C14 C15 H15 119.0 . . ?
C15 C16 C17 115.4(12) . . ?
C15 C16 H16 122.3 . . ?
C17 C16 H16 122.3 . . ?
C18 C17 C16 122.5(11) . . ?
C18 C17 H17 118.7 . . ?
C16 C17 H17 118.7 . . ?
N4 C18 C17 121.3(10) . . ?
N4 C18 N5 114.2(10) . . ?
C17 C18 N5 124.5(11) . . ?
C20 C19 N6 117.2(9) . . ?
C20 C19 H19 121.4 . . ?
N6 C19 H19 121.4 . . ?
O2 C20 C19 119.3(9) . . ?
O2 C20 C21 119.6(10) . . ?
C19 C20 C21 121.1(10) . . ?
C22 C21 C26 120.0 . . ?
C22 C21 C20 121.9(7) . . ?
C26 C21 C20 118.1(7) . . ?
C21 C22 C23 120.0 . . ?
C21 C22 H22 120.0 . . ?
C23 C22 H22 120.0 . . ?
C24 C23 C22 120.0 . . ?
C24 C23 H23 120.0 . . ?
C22 C23 H23 120.0 . . ?
C23 C24 C25 120.0 . . ?
C23 C24 H24 120.0 . . ?
C25 C24 H24 120.0 . . ?
C24 C25 C26 120.0 . . ?
C24 C25 H25 120.0 . . ?
C26 C25 H25 120.0 . . ?
C25 C26 C21 120.0 . . ?
C25 C26 H26 120.0 . . ?
C21 C26 H26 120.0 . . ?
F1 C27 F2 108.4(18) . . ?
F1 C27 F3 104.6(19) . . ?
F2 C27 F3 96.6(17) . . ?
F1 C27 C28 121.8(15) . . ?
F2 C27 C28 109.9(15) . . ?
F3 C27 C28 112.5(16) . . ?
O3 C28 C29 128.4(13) . . ?
O3 C28 C27 116.7(14) . . ?
C29 C28 C27 114.8(15) . . ?
C28 C29 C30 120.8(15) . . ?
C28 C29 H29 119.6 . . ?
C30 C29 H29 119.6 . . ?
O4 C30 C29 128.0(14) . . ?
O4 C30 C31 110.4(15) . . ?
C29 C30 C31 121.7(17) . . ?
F4 C31 F6 107(2) . . ?
F4 C31 F5 101(2) . . ?
F6 C31 F5 116(3) . . ?
F4 C31 C30 110.2(18) . . ?
F6 C31 C30 112.4(19) . . ?
F5 C31 C30 109(2) . . ?
F10 C32 F12 109.9(19) . . ?
F10 C32 F11 103(2) . . ?
F12 C32 F11 108.6(18) . . ?
F10 C32 C33 116.3(17) . . ?
F12 C32 C33 111(2) . . ?
F11 C32 C33 108.2(15) . . ?
O6 C33 C34 130.2(15) . . ?
O6 C33 C32 110.4(17) . . ?
C34 C33 C32 119.4(18) . . ?
C33 C34 C35 118.6(15) . . ?
C33 C34 H34 120.7 . . ?
C35 C34 H34 120.7 . . ?
O5 C35 C34 131.2(15) . . ?
O5 C35 C36 112.2(16) . . ?
C34 C35 C36 116.5(16) . . ?
F9 C36 F8 112(2) . . ?
F9 C36 F7 109(2) . . ?
F8 C36 F7 104(2) . . ?
F9 C36 C35 113.9(18) . . ?
F8 C36 C35 110.2(17) . . ?
F7 C36 C35 107.6(17) . . ?
H1W O1W H2W 129.5 . . ?
H3W O2W H4W 125.4 . . ?

loop_
_geom_bond_atom_site_label_1
_geom_bond_atom_site_label_2
_geom_bond_distance
_geom_bond_site_symmetry_2
_geom_bond_publ_flag
Sm1 O4 2.422(9) . ?
Sm1 O3 2.426(8) . ?
Sm1 O5 2.430(10) . ?
Sm1 O6 2.435(9) . ?
Sm1 O1 2.470(7) . ?
Sm1 O2 2.479(7) . ?
Sm1 N6 2.630(9) . ?
Sm1 N2 2.642(8) . ?
Sm1 N1 2.717(9) . ?
Sm1 N4 2.725(9) . ?
O1 C7 1.231(13) . ?
O2 C20 1.245(12) . ?
O3 C28 1.187(15) . ?
O4 C30 1.227(17) . ?
O5 C35 1.212(17) . ?
O6 C33 1.250(17) . ?
N1 C5 1.307(13) . ?
N1 C1 1.338(14) . ?
N2 C6 1.251(13) . ?
N2 N3 1.375(12) . ?
N3 C7 1.330(14) . ?
N3 H3 0.8600 . ?
N4 C14 1.316(13) . ?
N4 C18 1.340(13) . ?
N5 N6 1.263(14) . ?
N5 C18 1.469(15) . ?
N5 H5 0.8600 . ?
N6 C19 1.349(12) . ?
F1 C27 1.250(14) . ?
F2 C27 1.276(16) . ?
F3 C27 1.284(16) . ?
F4 C31 1.187(18) . ?
F5 C31 1.267(18) . ?
F6 C31 1.188(18) . ?
F7 C36 1.273(17) . ?
F8 C36 1.271(16) . ?
F9 C36 1.268(16) . ?
F10 C32 1.25(2) . ?
F11 C32 1.318(19) . ?
F12 C32 1.28(2) . ?
C1 C2 1.356(17) . ?
C1 H1 0.9300 . ?
C2 C3 1.314(19) . ?
C2 H2 0.9300 . ?
C3 C4 1.409(18) . ?
C3 H3A 0.9300 . ?
C4 C5 1.348(16) . ?
C4 H4 0.9300 . ?
C5 C6 1.470(15) . ?
C6 H6 0.9300 . ?
C7 C8 1.491(12) . ?
C8 C9 1.3900 . ?
C8 C13 1.3900 . ?
C9 C10 1.3900 . ?
C9 H9 0.9300 . ?
C10 C11 1.3900 . ?
C10 H10 0.9300 . ?
C11 C12 1.3900 . ?
C11 H11 0.9300 . ?
C12 C13 1.3900 . ?
C12 H12 0.9300 . ?
C13 H13 0.9300 . ?
C14 C15 1.389(16) . ?
C14 H14 0.9300 . ?
C15 C16 1.325(16) . ?
C15 H15 0.9300 . ?
C16 C17 1.362(16) . ?
C16 H16 0.9300 . ?
C17 C18 1.352(15) . ?
C17 H17 0.9300 . ?
C19 C20 1.296(14) . ?
C19 H19 0.9300 . ?
C20 C21 1.465(11) . ?
C21 C22 1.3900 . ?
C21 C26 1.3900 . ?
C22 C23 1.3900 . ?
C22 H22 0.9300 . ?
C23 C24 1.3900 . ?
C23 H23 0.9300 . ?
C24 C25 1.3900 . ?
C24 H24 0.9300 . ?
C25 C26 1.3900 . ?
C25 H25 0.9300 . ?
C26 H26 0.9300 . ?
C27 C28 1.447(15) . ?
C28 C29 1.355(19) . ?
C29 C30 1.39(2) . ?
C29 H29 0.9300 . ?
C30 C31 1.566(17) . ?
C32 C33 1.55(2) . ?
C33 C34 1.30(2) . ?
C34 C35 1.42(2) . ?
C34 H34 0.9300 . ?
C35 C36 1.574(17) . ?
O1W H1W 0.83(2) . ?
O1W H2W 0.8344 . ?
O2W H3W 0.911(16) . ?
O2W H4W 0.779(13) . ?

loop_
_geom_torsion_atom_site_label_1
_geom_torsion_atom_site_label_2
_geom_torsion_atom_site_label_3
_geom_torsion_atom_site_label_4
_geom_torsion
_geom_torsion_site_symmetry_1
_geom_torsion_site_symmetry_2
_geom_torsion_site_symmetry_3
_geom_torsion_site_symmetry_4
_geom_torsion_publ_flag
C6 N2 N3 C7 176.2(11) . . . . ?
Sm1 N2 N3 C7 4.5(13) . . . . ?
C18 N5 N6 C19 -177.2(10) . . . . ?
C18 N5 N6 Sm1 -4.5(17) . . . . ?
C5 N1 C1 C2 5(2) . . . . ?
Sm1 N1 C1 C2 -179.1(12) . . . . ?
N1 C1 C2 C3 -7(3) . . . . ?
C1 C2 C3 C4 7(3) . . . . ?
C2 C3 C4 C5 -5(3) . . . . ?
C1 N1 C5 C4 -3.0(19) . . . . ?
Sm1 N1 C5 C4 -179.4(11) . . . . ?
C1 N1 C5 C6 179.5(11) . . . . ?
Sm1 N1 C5 C6 3.0(14) . . . . ?
C3 C4 C5 N1 4(2) . . . . ?
C3 C4 C5 C6 -179.0(14) . . . . ?
N3 N2 C6 C5 179.8(10) . . . . ?
Sm1 N2 C6 C5 -9.2(16) . . . . ?
N1 C5 C6 N2 3.7(17) . . . . ?
C4 C5 C6 N2 -173.9(13) . . . . ?
Sm1 O1 C7 N3 4.7(17) . . . . ?
Sm1 O1 C7 C8 -175.3(7) . . . . ?
N2 N3 C7 O1 -6.0(17) . . . . ?
N2 N3 C7 C8 174.1(10) . . . . ?
O1 C7 C8 C9 -172.8(9) . . . . ?
N3 C7 C8 C9 7.2(15) . . . . ?
O1 C7 C8 C13 9.4(14) . . . . ?
N3 C7 C8 C13 -170.6(9) . . . . ?
C13 C8 C9 C10 0.0 . . . . ?
C7 C8 C9 C10 -177.7(10) . . . . ?
C8 C9 C10 C11 0.0 . . . . ?
C9 C10 C11 C12 0.0 . . . . ?
C10 C11 C12 C13 0.0 . . . . ?
C11 C12 C13 C8 0.0 . . . . ?
C9 C8 C13 C12 0.0 . . . . ?
C7 C8 C13 C12 177.9(9) . . . . ?
C18 N4 C14 C15 -0.3(18) . . . . ?
Sm1 N4 C14 C15 177.5(10) . . . . ?
N4 C14 C15 C16 -1(2) . . . . ?
C14 C15 C16 C17 1(2) . . . . ?
C15 C16 C17 C18 -1(2) . . . . ?
C14 N4 C18 C17 1.0(18) . . . . ?
Sm1 N4 C18 C17 -176.9(9) . . . . ?
C14 N4 C18 N5 179.1(11) . . . . ?
Sm1 N4 C18 N5 1.2(14) . . . . ?
C16 C17 C18 N4 -1(2) . . . . ?
C16 C17 C18 N5 -178.4(12) . . . . ?
N6 N5 C18 N4 2.0(18) . . . . ?
N6 N5 C18 C17 -180.0(12) . . . . ?
N5 N6 C19 C20 173.5(12) . . . . ?
Sm1 N6 C19 C20 0.3(14) . . . . ?
Sm1 O2 C20 C19 -2.6(17) . . . . ?
Sm1 O2 C20 C21 176.1(7) . . . . ?
N6 C19 C20 O2 1.3(18) . . . . ?
N6 C19 C20 C21 -177.4(10) . . . . ?
O2 C20 C21 C22 165.7(9) . . . . ?
C19 C20 C21 C22 -15.6(15) . . . . ?
O2 C20 C21 C26 -14.1(14) . . . . ?
C19 C20 C21 C26 164.6(10) . . . . ?
C26 C21 C22 C23 0.0 . . . . ?
C20 C21 C22 C23 -179.8(9) . . . . ?
C21 C22 C23 C24 0.0 . . . . ?
C22 C23 C24 C25 0.0 . . . . ?
C23 C24 C25 C26 0.0 . . . . ?
C24 C25 C26 C21 0.0 . . . . ?
C22 C21 C26 C25 0.0 . . . . ?
C20 C21 C26 C25 179.8(9) . . . . ?
Sm1 O3 C28 C29 -8(3) . . . . ?
Sm1 O3 C28 C27 173.1(11) . . . . ?
F1 C27 C28 O3 -160(2) . . . . ?
F2 C27 C28 O3 72(2) . . . . ?
F3 C27 C28 O3 -35(3) . . . . ?
F1 C27 C28 C29 21(3) . . . . ?
F2 C27 C28 C29 -107(2) . . . . ?
F3 C27 C28 C29 146(2) . . . . ?
O3 C28 C29 C30 -1(3) . . . . ?
C27 C28 C29 C30 178.2(17) . . . . ?
Sm1 O4 C30 C29 -14(3) . . . . ?
Sm1 O4 C30 C31 165.4(12) . . . . ?
C28 C29 C30 O4 12(3) . . . . ?
C28 C29 C30 C31 -167.3(18) . . . . ?
O4 C30 C31 F4 71(3) . . . . ?
C29 C30 C31 F4 -110(3) . . . . ?
O4 C30 C31 F6 -170(2) . . . . ?
C29 C30 C31 F6 9(3) . . . . ?
O4 C30 C31 F5 -39(3) . . . . ?
C29 C30 C31 F5 140(2) . . . . ?
Sm1 O6 C33 C34 10(3) . . . . ?
Sm1 O6 C33 C32 -168.7(9) . . . . ?
F10 C32 C33 O6 -31(2) . . . . ?
F12 C32 C33 O6 -157.3(16) . . . . ?
F11 C32 C33 O6 84(2) . . . . ?
F10 C32 C33 C34 150.3(19) . . . . ?
F12 C32 C33 C34 24(2) . . . . ?
F11 C32 C33 C34 -95(2) . . . . ?
O6 C33 C34 C35 -7(3) . . . . ?
C32 C33 C34 C35 171.3(14) . . . . ?
Sm1 O5 C35 C34 0(3) . . . . ?
Sm1 O5 C35 C36 177.7(11) . . . . ?
C33 C34 C35 O5 2(3) . . . . ?
C33 C34 C35 C36 -175.7(17) . . . . ?
O5 C35 C36 F9 173(2) . . . . ?
C34 C35 C36 F9 -8(3) . . . . ?
O5 C35 C36 F8 46(3) . . . . ?
C34 C35 C36 F8 -136(2) . . . . ?
O5 C35 C36 F7 -66(3) . . . . ?
C34 C35 C36 F7 112(2) . . . . ?
